data_4026345
loop_
_publ_author_name
'Bin Hu'
'Shu-Jun Fu'
'Feng Xu'
'Tao Tao'
'Hao-Yu Zhu'
'Kou-Sen Cao'
'Wei Huang'
'Xiao-Zeng You'

_publ_section_title
;
 Linear Heterocyclic Aromatic Fluorescence Compounds Having Various
 Donor-Acceptor Spacers Prepared by the Combination of Carbon-Carbon Bond
 and Carbon-Nitrogen Bond Cross-Coupling Reactions
;
_journal_name_full 'Journal of Organic Chemistry'
_journal_page_first 4444
_journal_page_last 4456
_journal_paper_doi 10.1021/jo200065d
_journal_volume 76
_journal_year 2011
_chemical_formula_moiety 'C19 H10 Br2 N4 S, C H Cl3'
_chemical_formula_sum 'C20 H11 Br2 Cl3 N4 S'
_chemical_formula_weight 605.56
_chemical_name_systematic
; 
 ? 
;
_space_group_IT_number 2
_symmetry_cell_setting triclinic
_symmetry_space_group_name_Hall '-P 1'
_symmetry_space_group_name_H-M 'P -1'
_atom_sites_solution_hydrogens geom
_atom_sites_solution_primary direct
_atom_sites_solution_secondary difmap
_audit_creation_method SHELXL-97
_cell_angle_alpha 96.786(3)
_cell_angle_beta 98.909(2)
_cell_angle_gamma 104.079(3)
_cell_formula_units_Z 2
_cell_length_a 8.1135(16)
_cell_length_b 11.169(2)
_cell_length_c 12.788(3)
_cell_measurement_reflns_used 1734
_cell_measurement_temperature 291(2)
_cell_measurement_theta_max 24.274
_cell_measurement_theta_min 2.705
_cell_volume 1095.7(4)
_computing_cell_refinement SMART
_computing_data_collection 'SMART (BRUKER 2000)'
_computing_data_reduction 'SAINT (BRUKER 2000)'
_computing_molecular_graphics SHELXTL
_computing_publication_material SHELXTL
_computing_structure_refinement SHELXTL
_computing_structure_solution 'SHELXTL (BRUKER 2000)'
_diffrn_ambient_temperature 291(2)
_diffrn_measured_fraction_theta_full 0.984
_diffrn_measured_fraction_theta_max 0.984
_diffrn_measurement_device_type 'Bruker CCD area detector'
_diffrn_measurement_method 'phi and omega scans'
_diffrn_radiation_monochromator graphite
_diffrn_radiation_source 'fine-focus sealed tube'
_diffrn_radiation_type MoK\a
_diffrn_radiation_wavelength 0.71073
_diffrn_reflns_av_R_equivalents 0.0451
_diffrn_reflns_av_sigmaI/netI 0.0696
_diffrn_reflns_limit_h_max 9
_diffrn_reflns_limit_h_min -9
_diffrn_reflns_limit_k_max 13
_diffrn_reflns_limit_k_min -13
_diffrn_reflns_limit_l_max 15
_diffrn_reflns_limit_l_min -11
_diffrn_reflns_number 5569
_diffrn_reflns_theta_full 25.01
_diffrn_reflns_theta_max 25.01
_diffrn_reflns_theta_min 1.63
_exptl_absorpt_coefficient_mu 4.177
_exptl_absorpt_correction_T_max 0.6801
_exptl_absorpt_correction_T_min 0.6341
_exptl_absorpt_correction_type multi-scan
_exptl_absorpt_process_details 'SADABS, Bruker(2000)'
_exptl_crystal_colour yellow
_exptl_crystal_density_diffrn 1.836
_exptl_crystal_description block
_exptl_crystal_F_000 592
_exptl_crystal_size_max 0.10
_exptl_crystal_size_mid 0.10
_exptl_crystal_size_min 0.10
_refine_diff_density_max 2.989
_refine_diff_density_min -1.504
_refine_diff_density_rms 0.152
_refine_ls_extinction_method none
_refine_ls_goodness_of_fit_ref 1.122
_refine_ls_hydrogen_treatment constr
_refine_ls_matrix_type full
_refine_ls_number_parameters 271
_refine_ls_number_reflns 3818
_refine_ls_number_restraints 21
_refine_ls_restrained_S_all 1.171
_refine_ls_R_factor_all 0.1157
_refine_ls_R_factor_gt 0.0780
_refine_ls_shift/su_max 0.000
_refine_ls_shift/su_mean 0.000
_refine_ls_structure_factor_coef Fsqd
_refine_ls_weighting_details 'calc w=1/[\s^2^(Fo^2^)+(0.0984P)^2^+2.9800P] where P=(Fo^2^+2Fc^2^)/3'
_refine_ls_weighting_scheme calc
_refine_ls_wR_factor_gt 0.2041
_refine_ls_wR_factor_ref 0.2222
_reflns_number_gt 2315
_reflns_number_total 3818
_reflns_threshold_expression >2sigma(I)
_cod_data_source_file jo200065d_si_002_10.cif
_cod_data_source_block 18
_cod_database_code 4026345

loop_
_symmetry_equiv_pos_as_xyz
'x, y, z'
'-x, -y, -z'

loop_
_atom_site_label
_atom_site_type_symbol
_atom_site_fract_x
_atom_site_fract_y
_atom_site_fract_z
_atom_site_U_iso_or_equiv
_atom_site_adp_type
_atom_site_occupancy
_atom_site_symmetry_multiplicity
_atom_site_calc_flag
_atom_site_refinement_flags
Br1 Br 1.15102(14) 0.53878(10) 0.34289(9) 0.0619(4) Uani 1 1 d .
Br2 Br 0.34627(14) 0.69987(11) -0.33721(9) 0.0706(4) Uani 1 1 d .
C1 C 1.0086(11) 0.6821(8) 0.1993(7) 0.037(2) Uani 1 1 d .
C2 C 1.0145(11) 0.5591(8) 0.2178(7) 0.041(2) Uani 1 1 d .
C3 C 0.9134(12) 0.4585(8) 0.1444(8) 0.047(2) Uani 1 1 d .
H3 H 0.9128 0.3778 0.1560 0.056 Uiso 1 1 calc R
C4 C 0.8124(11) 0.4764(8) 0.0530(7) 0.039(2) Uani 1 1 d .
C5 C 0.7062(12) 0.3772(8) -0.0248(8) 0.048(2) Uani 1 1 d .
H5 H 0.7055 0.2957 -0.0159 0.057 Uiso 1 1 calc R
C6 C 0.6061(12) 0.3960(8) -0.1112(8) 0.047(2) Uani 1 1 d .
H6 H 0.5389 0.3278 -0.1615 0.056 Uiso 1 1 calc R
C7 C 0.6011(11) 0.5196(8) -0.1272(7) 0.041(2) Uani 1 1 d .
C8 C 0.4926(12) 0.5444(9) -0.2143(7) 0.047(2) Uani 1 1 d .
H8 H 0.4206 0.4793 -0.2658 0.056 Uiso 1 1 calc R
C9 C 0.4951(11) 0.6663(9) -0.2219(8) 0.045(2) Uani 1 1 d .
C10 C 0.6037(12) 0.7617(10) -0.1469(8) 0.054(3) Uani 1 1 d .
H10 H 0.6053 0.8436 -0.1552 0.065 Uiso 1 1 calc R
C11 C 0.7039(11) 0.6235(7) -0.0509(7) 0.037(2) Uani 1 1 d .
C12 C 0.8119(10) 0.6025(7) 0.0412(7) 0.0343(19) Uani 1 1 d .
C13 C 1.1255(12) 0.7956(8) 0.2757(7) 0.043(2) Uani 1 1 d .
C14 C 1.3346(15) 0.9467(10) 0.3522(10) 0.067(3) Uani 1 1 d .
H14 H 1.4404 1.0070 0.3661 0.080 Uiso 1 1 calc R
C15 C 1.2219(15) 0.9362(10) 0.4158(9) 0.063(3) Uani 1 1 d .
H15 H 1.2339 0.9860 0.4816 0.076 Uiso 1 1 calc R
C16 C 0.9257(17) 0.7956(14) 0.4052(11) 0.0892(15) Uani 1 1 d DU
C17 C 0.7490(13) 0.8035(11) 0.3557(9) 0.0666(17) Uani 1 1 d DU
H17 H 0.7161 0.8365 0.2948 0.080 Uiso 1 1 calc R
C18 C 0.6419(16) 0.7459(12) 0.4281(9) 0.0693(18) Uani 1 1 d U
H18 H 0.5230 0.7360 0.4167 0.083 Uiso 1 1 calc R
C19 C 0.7231(18) 0.7087(13) 0.5102(10) 0.084(3) Uani 1 1 d U
H19 H 0.6662 0.6718 0.5609 0.101 Uiso 1 1 calc R
C20 C 0.8229(12) -0.0074(9) 0.1093(8) 0.051(2) Uani 1 1 d .
H20 H 0.8504 -0.0861 0.0867 0.062 Uiso 1 1 calc R
Cl1 Cl 0.6115(4) -0.0435(3) 0.1371(3) 0.0708(8) Uani 1 1 d .
Cl2 Cl 0.9729(4) 0.0721(3) 0.2238(3) 0.0860(10) Uani 1 1 d .
Cl3 Cl 0.8329(4) 0.0797(3) 0.0037(3) 0.0708(8) Uani 1 1 d .
N1 N 0.9128(9) 0.7028(6) 0.1145(6) 0.0378(17) Uani 1 1 d .
N2 N 0.7063(9) 0.7428(6) -0.0632(6) 0.0439(18) Uani 1 1 d .
N3 N 1.2752(10) 0.8563(7) 0.2615(7) 0.057(2) Uani 1 1 d .
N4 N 1.0831(10) 0.8383(7) 0.3674(6) 0.048(2) Uani 1 1 d .
S1 S 0.9325(5) 0.7326(4) 0.5165(3) 0.1048(12) Uani 1 1 d U

loop_
_atom_site_aniso_label
_atom_site_aniso_U_11
_atom_site_aniso_U_22
_atom_site_aniso_U_33
_atom_site_aniso_U_23
_atom_site_aniso_U_13
_atom_site_aniso_U_12
Br1 0.0606(7) 0.0636(7) 0.0607(7) 0.0210(5) -0.0058(5) 0.0205(5)
Br2 0.0578(7) 0.0846(9) 0.0614(8) 0.0185(6) -0.0145(5) 0.0171(6)
C1 0.036(5) 0.039(5) 0.031(5) 0.002(4) 0.004(4) 0.005(4)
C2 0.038(5) 0.037(5) 0.053(6) 0.008(4) 0.013(4) 0.013(4)
C3 0.052(6) 0.039(5) 0.058(6) 0.014(5) 0.019(5) 0.020(4)
C4 0.040(5) 0.038(5) 0.045(5) 0.006(4) 0.017(4) 0.015(4)
C5 0.050(6) 0.028(5) 0.064(7) -0.002(5) 0.013(5) 0.010(4)
C6 0.048(5) 0.028(5) 0.055(6) -0.013(4) -0.001(5) 0.011(4)
C7 0.035(5) 0.042(5) 0.040(5) 0.000(4) 0.002(4) 0.005(4)
C8 0.045(5) 0.049(6) 0.041(5) -0.009(4) 0.003(4) 0.012(4)
C9 0.031(5) 0.049(6) 0.053(6) 0.010(5) 0.002(4) 0.010(4)
C10 0.050(6) 0.053(6) 0.053(6) 0.011(5) -0.005(5) 0.011(5)
C11 0.037(5) 0.030(4) 0.042(5) -0.004(4) 0.005(4) 0.009(4)
C12 0.032(4) 0.029(4) 0.041(5) -0.002(4) 0.008(4) 0.008(4)
C13 0.040(5) 0.040(5) 0.045(6) 0.003(4) -0.001(4) 0.012(4)
C14 0.047(6) 0.054(7) 0.076(8) -0.015(6) -0.012(6) -0.005(5)
C15 0.066(7) 0.049(6) 0.058(7) -0.009(5) -0.013(6) 0.007(6)
C16 0.086(3) 0.123(3) 0.076(3) 0.034(3) 0.024(2) 0.046(3)
C17 0.065(3) 0.097(4) 0.057(3) 0.027(3) 0.024(3) 0.042(3)
C18 0.067(4) 0.096(4) 0.060(4) 0.022(3) 0.023(3) 0.040(3)
C19 0.108(4) 0.101(9) 0.076(7) 0.037(7) 0.046(7) 0.063(8)
C20 0.047(5) 0.040(5) 0.065(7) 0.011(5) -0.003(5) 0.016(4)
Cl1 0.0548(16) 0.0765(19) 0.085(2) 0.0198(16) 0.0137(15) 0.0225(14)
Cl2 0.072(2) 0.083(2) 0.077(2) -0.0033(17) -0.0156(16) -0.0010(16)
Cl3 0.0760(19) 0.0610(17) 0.086(2) 0.0343(15) 0.0164(16) 0.0276(15)
N1 0.039(4) 0.026(4) 0.041(4) 0.001(3) -0.002(3) 0.005(3)
N2 0.046(4) 0.034(4) 0.050(5) 0.009(3) 0.002(4) 0.009(3)
N3 0.045(5) 0.044(5) 0.071(6) 0.001(4) 0.004(4) 0.002(4)
N4 0.048(5) 0.046(5) 0.044(5) -0.002(4) -0.003(4) 0.013(4)
S1 0.099(2) 0.140(3) 0.089(2) 0.037(2) 0.022(2) 0.046(2)

loop_
_atom_type_symbol
_atom_type_description
_atom_type_scat_dispersion_real
_atom_type_scat_dispersion_imag
_atom_type_scat_source
C C 0.0033 0.0016 'International Tables Vol C Tables 4.2.6.8 and 6.1.1.4'
H H 0.0000 0.0000 'International Tables Vol C Tables 4.2.6.8 and 6.1.1.4'
N N 0.0061 0.0033 'International Tables Vol C Tables 4.2.6.8 and 6.1.1.4'
S S 0.1246 0.1234 'International Tables Vol C Tables 4.2.6.8 and 6.1.1.4'
Cl Cl 0.1484 0.1585 'International Tables Vol C Tables 4.2.6.8 and 6.1.1.4'
Br Br -0.2901 2.4595 'International Tables Vol C Tables 4.2.6.8 and 6.1.1.4'

loop_
_geom_angle_atom_site_label_1
_geom_angle_atom_site_label_2
_geom_angle_atom_site_label_3
_geom_angle
N1 C1 C2 122.9(7)
N1 C1 C13 117.1(7)
C2 C1 C13 119.9(7)
C3 C2 C1 118.5(8)
C3 C2 Br1 121.7(7)
C1 C2 Br1 119.8(6)
C2 C3 C4 120.4(8)
C2 C3 H3 119.8
C4 C3 H3 119.8
C3 C4 C5 123.0(8)
C3 C4 C12 117.6(8)
C5 C4 C12 119.4(8)
C6 C5 C4 122.2(8)
C6 C5 H5 118.9
C4 C5 H5 118.9
C5 C6 C7 120.8(8)
C5 C6 H6 119.6
C7 C6 H6 119.6
C8 C7 C11 117.2(8)
C8 C7 C6 123.1(8)
C11 C7 C6 119.7(8)
C9 C8 C7 118.8(8)
C9 C8 H8 120.6
C7 C8 H8 120.6
C10 C9 C8 120.3(9)
C10 C9 Br2 120.7(7)
C8 C9 Br2 119.0(7)
N2 C10 C9 122.9(9)
N2 C10 H10 118.5
C9 C10 H10 118.5
N2 C11 C7 122.0(8)
N2 C11 C12 118.8(7)
C7 C11 C12 119.2(7)
N1 C12 C11 119.3(7)
N1 C12 C4 121.9(8)
C11 C12 C4 118.8(7)
N3 C13 N4 114.1(8)
N3 C13 C1 124.1(9)
N4 C13 C1 121.8(8)
C15 C14 N3 110.9(10)
C15 C14 H14 124.5
N3 C14 H14 124.5
C14 C15 N4 107.2(10)
C14 C15 H15 126.4
N4 C15 H15 126.4
N4 C16 C17 126.8(11)
N4 C16 S1 118.7(8)
C17 C16 S1 114.5(10)
C18 C17 C16 102.1(10)
C18 C17 H17 129.0
C16 C17 H17 129.0
C19 C18 C17 116.4(11)
C19 C18 H18 121.8
C17 C18 H18 121.8
C18 C19 S1 114.8(10)
C18 C19 H19 122.6
S1 C19 H19 122.6
Cl2 C20 Cl3 111.3(5)
Cl2 C20 Cl1 110.6(6)
Cl3 C20 Cl1 110.1(5)
Cl2 C20 H20 108.2
Cl3 C20 H20 108.2
Cl1 C20 H20 108.2
C1 N1 C12 118.7(7)
C10 N2 C11 118.6(8)
C13 N3 C14 103.2(9)
C13 N4 C15 104.6(9)
C13 N4 C16 128.2(9)
C15 N4 C16 127.1(10)
C19 S1 C16 92.2(7)

loop_
_geom_bond_atom_site_label_1
_geom_bond_atom_site_label_2
_geom_bond_distance
Br1 C2 1.870(9)
Br2 C9 1.890(9)
C1 N1 1.311(10)
C1 C2 1.432(12)
C1 C13 1.515(12)
C2 C3 1.371(13)
C3 C4 1.384(13)
C3 H3 0.9300
C4 C5 1.403(12)
C4 C12 1.436(11)
C5 C6 1.336(13)
C5 H5 0.9300
C6 C7 1.429(12)
C6 H6 0.9300
C7 C8 1.407(12)
C7 C11 1.415(11)
C8 C9 1.371(13)
C8 H8 0.9300
C9 C10 1.369(13)
C10 N2 1.322(11)
C10 H10 0.9300
C11 N2 1.356(10)
C11 C12 1.434(12)
C12 N1 1.368(10)
C13 N3 1.290(12)
C13 N4 1.339(12)
C14 C15 1.309(16)
C14 N3 1.382(13)
C14 H14 0.9300
C15 N4 1.368(12)
C15 H15 0.9300
C16 N4 1.429(15)
C16 C17 1.502(13)
C16 S1 1.660(14)
C17 C18 1.464(15)
C17 H17 0.9300
C18 C19 1.315(16)
C18 H18 0.9300
C19 S1 1.642(14)
C19 H19 0.9300
C20 Cl2 1.740(10)
C20 Cl3 1.756(10)
C20 Cl1 1.766(10)
C20 H20 0.9800

loop_
_cod_related_entry_id
_cod_related_entry_database
_cod_related_entry_code
1 ChemSpider 30659382
